data_2007565
loop_
_publ_author_name
'Caravan, P.'
'Orvig, Chris'
'Rettig, Steven J.'

_publ_section_title
;
 [<i>N</i>,<i>N</i>'-Bis(2-pyridylmethyl)ethylenediaminediacetato]cobalt(III)
 Perchlorate Monohydrate
;
_journal_issue 8
_journal_name_full 'Acta Crystallographica Section C'
_journal_page_first IUC9800037
_journal_paper_doi 10.1107/S0108270198099466
_journal_volume 54
_journal_year 1998
_chemical_formula_iupac '[Co (C18 H20 N4 O4)]Cl O4, H2 O'
_chemical_formula_moiety 'C18 H20 Co N4 O4 1+ Cl O4 1- H2 O'
_chemical_formula_sum 'C18 H22 Cl Co N4 O9'
_chemical_formula_weight 532.78
_space_group_IT_number 2
_symmetry_cell_setting triclinic
_symmetry_space_group_name_Hall '-P 1'
_symmetry_space_group_name_H-M 'P -1'
_audit_creation_method 'by teXsan v1.8'
_cell_angle_alpha 111.582(6)
_cell_angle_beta 96.749(3)
_cell_angle_gamma 91.662(3)
_cell_formula_units_Z 2
_cell_length_a 7.8972(11)
_cell_length_b 11.571(3)
_cell_length_c 12.429(3)
_cell_measurement_reflns_used 5547
_cell_measurement_temperature 180
_cell_measurement_theta_max 30.09
_cell_measurement_theta_min 2.0
_cell_volume 1045.6(4)
_computing_cell_refinement 'd*TREK (Molecular Structure Corporation, 1996-1997)'
_computing_data_collection 'd*TREK (Molecular Structure Corporation, 1996-1997)'
_computing_data_reduction 'd*TREK (Molecular Structure Corporation, 1996-1997)'
_computing_publication_material 'teXsan (Molecular Structure Corporation, 1992-1997)'
_computing_structure_refinement 'teXsan (Molecular Structure Corporation, 1992-1997)'
_computing_structure_solution
;
DIRDIF92 PATTY (Beurskens et al., 1992)
;
_diffrn_ambient_temperature 180
_diffrn_detector_area_resol_mean 11.76
_diffrn_measured_fraction_theta_full 0.78
_diffrn_measured_fraction_theta_max 0.78
_diffrn_measurement_device_type 'Rigaku/ADSC CCD'
_diffrn_measurement_method 'area detector'
_diffrn_radiation_monochromator graphite
_diffrn_radiation_source 'X-ray tube'
_diffrn_radiation_type 'Mo K\a'
_diffrn_radiation_wavelength 0.7107
_diffrn_reflns_av_R_equivalents 0.04998
_diffrn_reflns_av_sigmaI/netI 0.100
_diffrn_reflns_limit_h_max 10
_diffrn_reflns_limit_h_min -8
_diffrn_reflns_limit_k_max 15
_diffrn_reflns_limit_k_min -13
_diffrn_reflns_limit_l_max 15
_diffrn_reflns_limit_l_min -17
_diffrn_reflns_number 9992
_diffrn_reflns_reduction_process 'Lp corrections applied'
_diffrn_reflns_theta_full 30.09
_diffrn_reflns_theta_max 30.09
_diffrn_reflns_theta_min 1.78
_diffrn_standards_decay_% 0.00
_diffrn_standards_interval_count 0
_diffrn_standards_number 0
_exptl_absorpt_coefficient_mu 1.010
_exptl_absorpt_correction_T_max 0.951
_exptl_absorpt_correction_T_min 0.752
_exptl_absorpt_correction_type multi-scan
_exptl_absorpt_process_details 'd*TREK (Molecular Structure Corporation, 1996-1997)'
_exptl_crystal_colour red
_exptl_crystal_density_diffrn 1.692
_exptl_crystal_density_meas ?
_exptl_crystal_description needle
_exptl_crystal_F_000 548.00
_exptl_crystal_size_max 0.30
_exptl_crystal_size_mid 0.10
_exptl_crystal_size_min 0.05
_refine_diff_density_max '1.04 (0.45 \%A from Co)'
_refine_diff_density_min -0.89
_refine_ls_extinction_method none
_refine_ls_goodness_of_fit_all 1.115
_refine_ls_goodness_of_fit_ref 1.115
_refine_ls_hydrogen_treatment noref
_refine_ls_matrix_type full
_refine_ls_number_constraints 0
_refine_ls_number_parameters 307
_refine_ls_number_reflns 4791
_refine_ls_number_restraints 0
_refine_ls_R_factor_all 0.0902
_refine_ls_R_factor_gt 0.0370
_refine_ls_shift/su_max 0.0060
_refine_ls_shift/su_mean 0.0000
_refine_ls_structure_factor_coef Fsqd
_refine_ls_weighting_details 'w = 1/[\s^2^(Fo^2^)]'
_refine_ls_weighting_scheme sigma
_refine_ls_wR_factor_all 0.0753
_refine_ls_wR_factor_ref 0.0753
_reflns_number_gt 4791
_reflns_number_total 4791
_reflns_threshold_expression I>0.00\s(I)
_cod_data_source_file qb0059.cif
_cod_data_source_block co202
_cod_depositor_comments
;
The following automatic conversions were performed:

'_exptl_crystal_density_meas' value 'not measured' was changed to '?'
- the value is perceived as not measured.

Automatic conversion script
Id: cif_fix_values 3008 2015-01-20 13:52:24Z robertas 
;
_cod_original_sg_symbol_H-M 'P -1       '
_cod_original_formula_sum 'C18 H22 Cl Co N4 O9 '
_cod_database_code 2007565

loop_
_symmetry_equiv_pos_as_xyz
'  +x,  +y,  +z'
'  -x,  -y,  -z'

loop_
_atom_site_label
_atom_site_fract_x
_atom_site_fract_y
_atom_site_fract_z
_atom_site_U_iso_or_equiv
_atom_site_adp_type
_atom_site_calc_flag
_atom_site_calc_attached_atom
_atom_site_refinement_flags
_atom_site_occupancy
_atom_site_attached_hydrogens
Co(1) .28384(5) .25899(5) .31506(5) .01257(14) Uani d ? . 1.000 0
Cl(1) -.25856(10) -.13437(9) .22805(9) .0210(3) Uani d ? . 1.000 0
O(1) .5098(2) .2599(2) .3840(2) .0160(7) Uani d ? . 1.000 0
O(2) .6653(3) .1903(3) .5051(2) .0337(9) Uani d ? . 1.000 0
O(3) .0559(2) .2593(2) .2484(2) .0113(7) Uani d ? . 1.000 0
O(4) -.1210(3) .1869(3) .0820(2) .0317(8) Uani d ? . 1.000 0
O(5) -.2540(3) -.0272(2) .1947(2) .0249(8) Uani d ? . 1.000 0
O(6) -.1243(3) -.1167(3) .3228(3) .0471(11) Uani d ? . 1.000 0
O(7) -.4189(3) -.1495(3) .2663(3) .0450(10) Uani d ? . 1.000 0
O(8) -.2318(4) -.2427(3) .1309(3) .0583(12) Uani d ? . 1.000 0
O(9) -.0955(8) .3316(9) -.0824(7) .142(4) Uani d ? . .700 2
O(10) .021(2) .441(2) .040(2) .148(9) Uani d ? . .300 2
N(1) .2246(3) .1223(3) .3627(3) .0115(8) Uani d ? . 1.000 0
N(2) .3186(3) .1388(3) .1638(3) .0127(8) Uani d ? . 1.000 0
N(3) .2156(3) .3598(3) .4658(2) .0115(8) Uani d ? . 1.000 0
N(4) .3717(3) .3770(3) .2508(3) .0137(8) Uani d ? . 1.000 0
C(1) .1934(4) .0081(3) .2529(3) .0154(10) Uani d ? . 1.000 0
C(2) .3304(4) .0162(3) .1788(3) .0166(10) Uani d ? . 1.000 0
C(3) .3750(4) .1113(3) .4447(3) .0188(10) Uani d ? . 1.000 0
C(4) .5309(4) .1918(3) .4469(3) .0172(10) Uani d ? . 1.000 0
C(5) .0728(4) .1586(3) .4259(3) .0152(10) Uani d ? . 1.000 0
C(6) .1077(4) .2920(3) .5033(3) .0140(10) Uani d ? . 1.000 0
C(7) .0411(4) .3481(4) .6069(3) .0191(11) Uani d ? . 1.000 0
C(8) .0810(4) .4724(4) .6711(3) .0203(11) Uani d ? . 1.000 0
C(9) .1907(4) .5417(3) .6325(3) .0163(10) Uani d ? . 1.000 0
C(10) .2581(4) .4800(3) .5313(3) .0153(10) Uani d ? . 1.000 0
C(11) .1692(4) .1367(3) .0770(3) .0167(10) Uani d ? . 1.000 0
C(12) .0209(4) .1967(3) .1383(3) .0180(11) Uani d ? . 1.000 0
C(13) .4775(4) .1841(4) .1334(3) .0199(11) Uani d ? . 1.000 0
C(14) .4689(4) .3208(3) .1649(3) .0167(10) Uani d ? . 1.000 0
C(15) .5508(4) .3892(4) .1123(3) .0265(12) Uani d ? . 1.000 0
C(16) .5360(4) .5154(4) .1475(4) .0294(13) Uani d ? . 1.000 0
C(17) .4348(4) .5716(4) .2327(4) .0277(12) Uani d ? . 1.000 0
C(18) .3533(4) .4976(4) .2807(3) .0198(11) Uani d ? . 1.000 0
H(1) .2023 -.0670 .2714 .018 Uiso c ? . 1.000 0
H(2) .0795 .0059 .2109 .018 Uiso c ? . 1.000 0
H(3) .3098 -.0526 .1025 .020 Uiso c ? . 1.000 0
H(4) .4438 .0126 .2184 .020 Uiso c ? . 1.000 0
H(5) .3436 .1375 .5237 .023 Uiso c ? . 1.000 0
H(6) .4029 .0241 .4189 .023 Uiso c ? . 1.000 0
H(7) -.0305 .1474 .3699 .018 Uiso c ? . 1.000 0
H(8) .0576 .1076 .4725 .018 Uiso c ? . 1.000 0
H(9) -.0342 .2990 .6342 .023 Uiso c ? . 1.000 0
H(10) .0329 .5128 .7439 .024 Uiso c ? . 1.000 0
H(11) .2186 .6311 .6762 .020 Uiso c ? . 1.000 0
H(12) .3408 .5262 .5062 .018 Uiso c ? . 1.000 0
H(13) .2034 .1825 .0296 .020 Uiso c ? . 1.000 0
H(14) .1329 .0500 .0264 .020 Uiso c ? . 1.000 0
H(15) .5783 .1675 .1779 .024 Uiso c ? . 1.000 0
H(16) .4831 .1428 .0496 .024 Uiso c ? . 1.000 0
H(17) .6191 .3475 .0500 .032 Uiso c ? . 1.000 0
H(18) .5966 .5648 .1125 .035 Uiso c ? . 1.000 0
H(19) .4207 .6612 .2586 .033 Uiso c ? . 1.000 0
H(20) .2786 .5368 .3395 .024 Uiso c ? . 1.000 0

loop_
_atom_site_aniso_label
_atom_site_aniso_U_11
_atom_site_aniso_U_22
_atom_site_aniso_U_33
_atom_site_aniso_U_12
_atom_site_aniso_U_13
_atom_site_aniso_U_23
Co(1) .0126(2) .0085(3) .0145(3) -.0028(2) .0005(2) .0025(3)
Cl(1) .0240(5) .0175(6) .0236(6) -.0009(4) .0044(4) .0100(5)
O(1) .0118(11) .0154(15) .020(2) -.0024(10) -.0032(10) .0074(13)
O(2) .0206(13) .040(2) .039(2) -.0030(12) -.0100(12) .018(2)
O(3) .0129(11) .0084(14) .0117(15) -.0012(9) -.0022(10) .0039(12)
O(4) .0223(13) .036(2) .026(2) .0054(12) -.0072(12) .0022(15)
O(5) .0303(13) .019(2) .037(2) .0021(11) .0033(12) .0241(15)
O(6) .043(2) .055(2) .054(2) -.0104(15) -.0167(15) .041(2)
O(7) .0300(15) .046(2) .075(3) .0021(13) .0202(15) .037(2)
O(8) .113(3) .021(2) .039(2) -.002(2) .033(2) .002(2)
O(9) .120(5) .205(10) .125(8) .083(6) .027(5) .080(8)
O(10) .142(14) .23(2) .10(2) -.006(14) .044(12) .08(2)
N(1) .0145(13) .006(2) .012(2) -.0016(11) .0010(12) .0011(15)
N(2) .0117(13) .012(2) .015(2) -.0040(11) .0042(12) .0053(15)
N(3) .0147(13) .008(2) .009(2) -.0011(11) -.0010(12) .0003(15)
N(4) .0152(14) .010(2) .016(2) -.0030(12) -.0034(12) .0065(15)
C(1) .021(2) .009(2) .013(2) -.0036(14) -.0025(15) .002(2)
C(2) .022(2) .009(2) .014(2) .0026(15) .0050(15) -.002(2)
C(3) .018(2) .019(2) .018(2) .0004(15) -.0041(15) .008(2)
C(4) .017(2) .012(2) .017(2) .0005(14) -.0026(15) .000(2)
C(5) .013(2) .017(2) .018(2) -.0011(14) .0050(14) .008(2)
C(6) .014(2) .014(2) .013(2) .0010(14) .0016(14) .004(2)
C(7) .016(2) .018(2) .022(3) .0018(15) .003(2) .006(2)
C(8) .017(2) .026(3) .012(2) .007(2) .0025(15) .000(2)
C(9) .019(2) .006(2) .017(2) .0010(14) -.0060(15) -.002(2)
C(10) .017(2) .006(2) .016(2) -.0012(14) -.0039(15) -.002(2)
C(11) .017(2) .016(2) .012(2) -.0028(14) -.0009(15) .001(2)
C(12) .017(2) .015(2) .021(3) -.0048(15) -.002(2) .007(2)
C(13) .017(2) .026(3) .013(2) -.006(2) .0057(15) .002(2)
C(14) .016(2) .017(2) .016(2) -.0052(15) -.0021(15) .007(2)
C(15) .023(2) .034(3) .023(3) -.009(2) .004(2) .013(2)
C(16) .033(2) .031(3) .025(3) -.017(2) -.005(2) .017(2)
C(17) .031(2) .020(3) .033(3) -.006(2) -.006(2) .016(2)
C(18) .019(2) .014(2) .024(3) -.0028(15) .002(2) .005(2)

loop_
_atom_type_symbol
_atom_type_scat_dispersion_real
_atom_type_scat_dispersion_imag
_atom_type_scat_source
C 0.002 0.002
;International Tables for Crystallography
(1992, Vol. C, Tables 4.2.6.8 and 6.1.1.1)
;
H 0.000 0.000
;International Tables for Crystallography
(1992, Vol. C, Table 6.1.1.2)
;
Cl 0.132 0.159
;International Tables for Crystallography
(1992, Vol. C, Tables 4.2.6.8 and 6.1.1.1)
;
Co 0.299 0.973
;International Tables for Crystallography
(1992, Vol. C, Tables 4.2.6.8 and 6.1.1.1)
;
N 0.004 0.003
;International Tables for Crystallography
(1992, Vol. C, Tables 4.2.6.8 and 6.1.1.1)
;
O 0.008 0.006
;International Tables for Crystallography
(1992, Vol. C, Tables 4.2.6.8 and 6.1.1.1)
;

loop_
_geom_angle_atom_site_label_1
_geom_angle_atom_site_label_2
_geom_angle_atom_site_label_3
_geom_angle
_geom_angle_publ_flag
O(1) Co(1) O(3) 179.01(11) yes
O(1) Co(1) N(1) 87.52(10) yes
O(1) Co(1) N(2) 93.95(11) yes
O(1) Co(1) N(3) 91.84(11) yes
O(1) Co(1) N(4) 87.44(10) yes
O(3) Co(1) N(1) 92.18(10) yes
O(3) Co(1) N(2) 86.99(11) yes
O(3) Co(1) N(3) 87.19(10) yes
O(3) Co(1) N(4) 93.00(10) yes
N(1) Co(1) N(2) 89.41(11) yes
N(1) Co(1) N(3) 82.69(11) yes
N(1) Co(1) N(4) 169.79(12) yes
N(2) Co(1) N(3) 169.99(10) yes
N(2) Co(1) N(4) 82.09(12) yes
N(3) Co(1) N(4) 106.34(12) yes
O(5) Cl(1) O(6) 109.5(2) no
O(5) Cl(1) O(7) 110.43(15) no
O(5) Cl(1) O(8) 109.2(2) no
O(6) Cl(1) O(7) 108.4(2) no
O(6) Cl(1) O(8) 108.8(2) no
O(7) Cl(1) O(8) 110.5(2) no
Co(1) O(1) C(4) 115.8(2) no
Co(1) O(3) C(12) 115.8(2) no
Co(1) N(1) C(1) 106.0(2) no
Co(1) N(1) C(3) 107.7(2) no
Co(1) N(1) C(5) 106.0(2) no
C(1) N(1) C(3) 111.2(3) no
C(1) N(1) C(5) 115.1(2) no
C(3) N(1) C(5) 110.3(3) no
Co(1) N(2) C(2) 105.8(2) no
Co(1) N(2) C(11) 108.0(2) no
Co(1) N(2) C(13) 106.7(2) no
C(2) N(2) C(11) 112.2(3) no
C(2) N(2) C(13) 113.8(3) no
C(11) N(2) C(13) 109.9(3) no
Co(1) N(3) C(6) 111.7(2) no
Co(1) N(3) C(10) 129.1(2) no
C(6) N(3) C(10) 119.2(3) no
Co(1) N(4) C(14) 111.6(2) no
Co(1) N(4) C(18) 129.8(2) no
C(14) N(4) C(18) 118.6(3) no
N(1) C(1) C(2) 106.7(2) no
N(1) C(1) H(1) 110.2 no
N(1) C(1) H(2) 110.2 no
C(2) C(1) H(1) 110.2 no
C(2) C(1) H(2) 110.2 no
H(1) C(1) H(2) 109.5 no
N(2) C(2) C(1) 106.8(3) no
N(2) C(2) H(3) 110.1 no
N(2) C(2) H(4) 110.1 no
C(1) C(2) H(3) 110.1 no
C(1) C(2) H(4) 110.1 no
H(3) C(2) H(4) 109.5 no
N(1) C(3) C(4) 111.7(3) no
N(1) C(3) H(5) 108.9 no
N(1) C(3) H(6) 108.9 no
C(4) C(3) H(5) 108.9 no
C(4) C(3) H(6) 108.9 no
H(5) C(3) H(6) 109.5 no
O(1) C(4) O(2) 124.0(3) no
O(1) C(4) C(3) 115.8(3) no
O(2) C(4) C(3) 120.2(3) no
N(1) C(5) C(6) 106.7(2) no
N(1) C(5) H(7) 110.2 no
N(1) C(5) H(8) 110.2 no
C(6) C(5) H(7) 110.2 no
C(6) C(5) H(8) 110.2 no
H(7) C(5) H(8) 109.5 no
N(3) C(6) C(5) 114.9(3) no
N(3) C(6) C(7) 120.4(3) no
C(5) C(6) C(7) 124.7(3) no
C(6) C(7) C(8) 119.8(3) no
C(6) C(7) H(9) 120.1 no
C(8) C(7) H(9) 120.1 no
C(7) C(8) C(9) 119.8(3) no
C(7) C(8) H(10) 120.1 no
C(9) C(8) H(10) 120.1 no
C(8) C(9) C(10) 117.9(3) no
C(8) C(9) H(11) 121.1 no
C(10) C(9) H(11) 121.1 no
N(3) C(10) C(9) 122.8(3) no
N(3) C(10) H(12) 118.6 no
C(9) C(10) H(12) 118.6 no
N(2) C(11) C(12) 110.8(3) no
N(2) C(11) H(13) 109.1 no
N(2) C(11) H(14) 109.1 no
C(12) C(11) H(13) 109.1 no
C(12) C(11) H(14) 109.1 no
H(13) C(11) H(14) 109.5 no
O(3) C(12) O(4) 123.9(3) no
O(3) C(12) C(11) 116.0(3) no
O(4) C(12) C(11) 120.1(3) no
N(2) C(13) C(14) 106.3(3) no
N(2) C(13) H(15) 110.3 no
N(2) C(13) H(16) 110.3 no
C(14) C(13) H(15) 110.3 no
C(14) C(13) H(16) 110.3 no
H(15) C(13) H(16) 109.5 no
N(4) C(14) C(13) 115.2(3) no
N(4) C(14) C(15) 120.8(3) no
C(13) C(14) C(15) 124.0(3) no
C(14) C(15) C(16) 119.9(4) no
C(14) C(15) H(17) 120.0 no
C(16) C(15) H(17) 120.0 no
C(15) C(16) C(17) 119.2(3) no
C(15) C(16) H(18) 120.4 no
C(17) C(16) H(18) 120.4 no
C(16) C(17) C(18) 118.2(4) no
C(16) C(17) H(19) 120.9 no
C(18) C(17) H(19) 120.9 no
N(4) C(18) C(17) 123.2(3) no
N(4) C(18) H(20) 118.4 no
C(17) C(18) H(20) 118.4 no

loop_
_geom_bond_atom_site_label_1
_geom_bond_atom_site_label_2
_geom_bond_site_symmetry_1
_geom_bond_site_symmetry_2
_geom_bond_distance
_geom_bond_publ_flag
Co(1) O(1) . . 1.885(2) yes
Co(1) O(3) . . 1.892(2) yes
Co(1) N(1) . . 1.945(3) yes
Co(1) N(2) . . 1.940(3) yes
Co(1) N(3) . . 1.956(3) yes
Co(1) N(4) . . 1.965(3) yes
Cl(1) O(5) . . 1.446(2) no
Cl(1) O(6) . . 1.439(3) no
Cl(1) O(7) . . 1.432(2) no
Cl(1) O(8) . . 1.427(3) no
O(1) C(4) . . 1.299(4) no
O(2) C(4) . . 1.216(4) no
O(3) C(12) . . 1.283(4) no
O(4) C(12) . . 1.228(4) no
O(9) O(10) . . 1.72(2) no
N(1) C(1) . . 1.499(4) no
N(1) C(3) . . 1.511(4) no
N(1) C(5) . . 1.496(4) no
N(2) C(2) . . 1.502(4) no
N(2) C(11) . . 1.495(4) no
N(2) C(13) . . 1.488(4) no
N(3) C(6) . . 1.372(4) no
N(3) C(10) . . 1.337(4) no
N(4) C(14) . . 1.365(4) no
N(4) C(18) . . 1.323(4) no
C(1) C(2) . . 1.523(4) no
C(1) H(1) . . .98 no
C(1) H(2) . . .98 no
C(2) H(3) . . .98 no
C(2) H(4) . . .98 no
C(3) C(4) . . 1.514(4) no
C(3) H(5) . . .98 no
C(3) H(6) . . .98 no
C(5) C(6) . . 1.485(5) no
C(5) H(7) . . .98 no
C(5) H(8) . . .98 no
C(6) C(7) . . 1.386(5) no
C(7) C(8) . . 1.369(5) no
C(7) H(9) . . .98 no
C(8) C(9) . . 1.401(4) no
C(8) H(10) . . .98 no
C(9) C(10) . . 1.376(5) no
C(9) H(11) . . .98 no
C(10) H(12) . . .98 no
C(11) C(12) . . 1.517(5) no
C(11) H(13) . . .98 no
C(11) H(14) . . .98 no
C(13) C(14) . . 1.489(5) no
C(13) H(15) . . .98 no
C(13) H(16) . . .98 no
C(14) C(15) . . 1.387(4) no
C(15) C(16) . . 1.375(6) no
C(15) H(17) . . .98 no
C(16) C(17) . . 1.381(5) no
C(16) H(18) . . .98 no
C(17) C(18) . . 1.393(4) no
C(17) H(19) . . .98 no
C(18) H(20) . . .98 no

loop_
_geom_contact_atom_site_label_1
_geom_contact_atom_site_label_2
_geom_contact_distance
_geom_contact_site_symmetry_2
_geom_contact_publ_flag
O(1) C(10) 3.229(4) 2_666 no
O(1) C(9) 3.325(4) 2_666 no
O(2) C(7) 3.294(4) 1_655 no
O(2) C(5) 3.465(4) 1_655 no
O(3) C(9) 3.117(4) 2_566 no
O(3) C(8) 3.158(4) 2_566 no
O(4) O(9) 3.102(7) . no
O(4) C(13) 3.308(4) 1_455 no
O(4) O(10) 3.35(2) . no
O(4) C(2) 3.417(4) 2 no
O(4) O(5) 3.456(3) . no
O(4) C(15) 3.503(5) 1_455 no
O(4) C(11) 3.516(4) 2 no
O(5) C(11) 3.301(4) 2 no
O(5) C(2) 3.329(4) 1_455 no
O(5) C(1) 3.503(4) . no
O(5) C(13) 3.513(4) 1_455 no
O(5) C(5) 3.595(4) . no
O(6) C(7) 3.171(4) 2_556 no
O(6) C(1) 3.218(4) . no
O(6) C(5) 3.233(4) . no
O(6) C(5) 3.315(4) 2_556 no
O(6) C(6) 3.461(4) 2_556 no
O(7) C(2) 3.167(4) 1_455 no
O(7) C(17) 3.255(4) 1_445 no
O(7) C(3) 3.427(5) 2_556 no
O(7) C(3) 3.589(5) 1_455 no
O(7) C(16) 3.595(5) 1_445 no
O(8) O(9) 2.858(7) 2 no
O(8) O(10) 3.16(2) 2 no
O(8) C(11) 3.321(4) 2 no
O(8) C(16) 3.384(4) 1_445 no
O(8) C(15) 3.542(5) 2 no
O(9) O(10) 2.53(2) 2_565 no
O(9) C(17) 3.529(7) 2_565 no
O(10) O(10) 1.99(3) 2_565 no
O(10) C(12) 3.46(2) . no
O(10) C(8) 3.55(2) 2_566 no
O(10) C(18) 3.59(2) . no
N(4) C(9) 3.544(4) 2_666 no
C(8) C(16) 3.520(5) 2_666 no
C(8) C(18) 3.555(4) 2_566 no
C(9) C(14) 3.363(5) 2_666 no
C(9) C(15) 3.374(5) 2_666 no
C(9) C(16) 3.549(5) 2_666 no
C(10) C(18) 3.573(5) 2_666 no
C(16) C(16) 3.525(8) 2_665 no
Cl(1) H(4) 2.9569 1_455 no
O(1) H(12) 2.5194 2_666 no
O(1) H(11) 2.7689 2_666 no
O(2) H(9) 2.6900 1_655 no
O(2) H(19) 2.9770 2_666 no
O(3) H(11) 2.6353 2_566 no
O(3) H(10) 2.7192 2_566 no
O(4) H(3) 2.5172 2 no
O(4) H(14) 2.5646 2 no
O(4) H(15) 2.8178 1_455 no
O(4) H(17) 2.8982 1_455 no
O(5) H(4) 2.4744 1_455 no
O(5) H(2) 2.6233 . no
O(5) H(15) 2.7065 1_455 no
O(5) H(7) 2.7547 . no
O(5) H(13) 2.7895 2 no
O(5) H(14) 2.9379 2 no
O(6) H(8) 2.5001 2_556 no
O(6) H(9) 2.6699 2_556 no
O(6) H(5) 2.7910 2_556 no
O(6) H(8) 2.8042 . no
O(6) H(1) 2.8214 . no
O(6) H(2) 2.8944 . no
O(6) H(7) 2.9455 . no
O(7) H(4) 2.4157 1_455 no
O(7) H(19) 2.4622 1_445 no
O(7) H(5) 2.5586 2_556 no
O(7) H(6) 2.7567 1_455 no
O(8) H(13) 2.3737 2 no
O(8) H(18) 2.4954 1_445 no
O(9) H(17) 2.9149 1_455 no
O(10) H(10) 2.6240 2_566 no
C(7) H(20) 2.9213 2_566 no
C(8) H(20) 2.8249 2_566 no
C(11) H(14) 2.9917 2 no
C(12) H(14) 2.9549 2 no
C(14) H(11) 2.8755 2_666 no
H(3) H(16) 2.5911 2_655 no
H(6) H(6) 2.6232 2_656 no
H(10) H(20) 2.5179 2_566 no
H(12) H(12) 2.6121 2_666 no
H(14) H(14) 2.2704 2 no

loop_
_geom_torsion_atom_site_label_1
_geom_torsion_atom_site_label_2
_geom_torsion_atom_site_label_3
_geom_torsion_atom_site_label_4
_geom_torsion
_geom_torsion_publ_flag
Co(1) O(1) C(4) O(2) -173.6(3) no
Co(1) O(1) C(4) C(3) 6.4(4) no
Co(1) O(3) C(12) O(4) 179.6(3) no
Co(1) O(3) C(12) C(11) -2.7(4) no
Co(1) N(1) C(1) C(2) 40.8(3) no
Co(1) N(1) C(3) C(4) -9.9(3) no
Co(1) N(1) C(5) C(6) -43.1(3) no
Co(1) N(2) C(2) C(1) 41.6(3) no
Co(1) N(2) C(11) C(12) -16.6(3) no
Co(1) N(2) C(13) C(14) -43.1(3) no
Co(1) N(3) C(6) C(5) 2.5(3) no
Co(1) N(3) C(6) C(7) -178.1(3) no
Co(1) N(3) C(10) C(9) 175.3(2) no
Co(1) N(4) C(14) C(13) 4.0(4) no
Co(1) N(4) C(14) C(15) -176.5(3) no
Co(1) N(4) C(18) C(17) 174.8(3) no
O(1) Co(1) O(3) C(12) -168.(6) no
O(1) Co(1) N(1) C(1) -108.4(2) no
O(1) Co(1) N(1) C(3) 10.7(2) no
O(1) Co(1) N(1) C(5) 128.8(2) no
O(1) Co(1) N(2) C(2) 72.1(2) no
O(1) Co(1) N(2) C(11) -167.6(2) no
O(1) Co(1) N(2) C(13) -49.5(2) no
O(1) Co(1) N(3) C(6) -110.1(2) no
O(1) Co(1) N(3) C(10) 70.8(3) no
O(1) Co(1) N(4) C(14) 70.6(2) no
O(1) Co(1) N(4) C(18) -107.5(3) no
O(1) C(4) C(3) N(1) 2.8(4) no
O(2) C(4) C(3) N(1) -177.2(3) no
O(3) Co(1) O(1) C(4) 62.(6) no
O(3) Co(1) N(1) C(1) 72.6(2) no
O(3) Co(1) N(1) C(3) -168.3(2) no
O(3) Co(1) N(1) C(5) -50.2(2) no
O(3) Co(1) N(2) C(2) -107.6(2) no
O(3) Co(1) N(2) C(11) 12.7(2) no
O(3) Co(1) N(2) C(13) 130.8(2) no
O(3) Co(1) N(3) C(6) 69.8(2) no
O(3) Co(1) N(3) C(10) -109.4(3) no
O(3) Co(1) N(4) C(14) -110.3(2) no
O(3) Co(1) N(4) C(18) 71.6(3) no
O(3) C(12) C(11) N(2) 13.2(4) no
O(4) C(12) C(11) N(2) -168.9(3) no
N(1) Co(1) O(1) C(4) -10.2(3) no
N(1) Co(1) O(3) C(12) -95.4(2) no
N(1) Co(1) N(2) C(2) -15.4(2) no
N(1) Co(1) N(2) C(11) 104.9(2) no
N(1) Co(1) N(2) C(13) -137.0(2) no
N(1) Co(1) N(3) C(6) -22.8(2) no
N(1) Co(1) N(3) C(10) 158.0(3) no
N(1) Co(1) N(4) C(14) 10.1(8) no
N(1) Co(1) N(4) C(18) -168.0(6) no
N(1) C(1) C(2) N(2) -55.3(3) no
N(1) C(5) C(6) N(3) 27.0(4) no
N(1) C(5) C(6) C(7) -152.4(3) no
N(2) Co(1) O(1) C(4) -99.5(3) no
N(2) Co(1) O(3) C(12) -6.1(2) no
N(2) Co(1) N(1) C(1) -14.4(2) no
N(2) Co(1) N(1) C(3) 104.7(2) no
N(2) Co(1) N(1) C(5) -137.2(2) no
N(2) Co(1) N(3) C(6) 15.3(8) no
N(2) Co(1) N(3) C(10) -163.9(6) no
N(2) Co(1) N(4) C(14) -23.8(2) no
N(2) Co(1) N(4) C(18) 158.2(3) no
N(2) C(13) C(14) N(4) 25.7(4) no
N(2) C(13) C(14) C(15) -153.8(3) no
N(3) Co(1) O(1) C(4) 72.4(3) no
N(3) Co(1) O(3) C(12) -178.0(2) no
N(3) Co(1) N(1) C(1) 159.4(2) no
N(3) Co(1) N(1) C(3) -81.4(2) no
N(3) Co(1) N(1) C(5) 36.6(2) no
N(3) Co(1) N(2) C(2) -53.1(8) no
N(3) Co(1) N(2) C(11) 67.2(8) no
N(3) Co(1) N(2) C(13) -174.7(6) no
N(3) Co(1) N(4) C(14) 161.7(2) no
N(3) Co(1) N(4) C(18) -16.3(3) no
N(3) C(6) C(7) C(8) 1.2(5) no
N(3) C(10) C(9) C(8) 4.0(5) no
N(4) Co(1) O(1) C(4) 178.7(3) no
N(4) Co(1) O(3) C(12) 75.8(2) no
N(4) Co(1) N(1) C(1) -47.9(8) no
N(4) Co(1) N(1) C(3) 71.2(8) no
N(4) Co(1) N(1) C(5) -170.7(6) no
N(4) Co(1) N(2) C(2) 158.9(2) no
N(4) Co(1) N(2) C(11) -80.8(2) no
N(4) Co(1) N(2) C(13) 37.3(2) no
N(4) Co(1) N(3) C(6) 162.1(2) no
N(4) Co(1) N(3) C(10) -17.1(3) no
N(4) C(14) C(15) C(16) 0.7(5) no
N(4) C(18) C(17) C(16) 1.8(5) no
C(1) N(1) C(3) C(4) 105.8(3) no
C(1) N(1) C(5) C(6) -160.0(3) no
C(1) C(2) N(2) C(11) -75.9(3) no
C(1) C(2) N(2) C(13) 158.5(3) no
C(2) N(2) C(11) C(12) 99.6(3) no
C(2) N(2) C(13) C(14) -159.5(3) no
C(2) C(1) N(1) C(3) -76.0(3) no
C(2) C(1) N(1) C(5) 157.6(3) no
C(3) N(1) C(5) C(6) 73.2(3) no
C(4) C(3) N(1) C(5) -125.2(3) no
C(5) C(6) N(3) C(10) -178.2(3) no
C(5) C(6) C(7) C(8) -179.5(3) no
C(6) N(3) C(10) C(9) -3.8(5) no
C(6) C(7) C(8) C(9) -0.9(5) no
C(7) C(6) N(3) C(10) 1.1(5) no
C(7) C(8) C(9) C(10) -1.5(5) no
C(11) N(2) C(13) C(14) 73.7(3) no
C(12) C(11) N(2) C(13) -132.6(3) no
C(13) C(14) N(4) C(18) -177.8(3) no
C(13) C(14) C(15) C(16) -179.7(3) no
C(14) N(4) C(18) C(17) -3.1(5) no
C(14) C(15) C(16) C(17) -2.0(6) no
C(15) C(14) N(4) C(18) 1.8(5) no
C(15) C(16) C(17) C(18) 0.9(5) no
